data_4325164
loop_
_publ_author_name
'B. Nisar Ahamed'
'M. Arunachalam'
'Pradyut Ghosh'

_publ_section_title
;
 Mercaptothiazolinyl Functionalized Hexapodal and Tripodal Receptors on
 Benzene Platform: Formation of Silver Ion Assisted Hexanuclear
 Metallocage vs Metal-Organic Polymer
;
_journal_name_full 'Inorganic Chemistry'
_journal_page_first 4772
_journal_page_last 4780
_journal_paper_doi 10.1021/ic102363y
_journal_volume 50
_journal_year 2011
_chemical_formula_sum 'C62 H75 Ag6 Cl13 N12 O28 S24'
_chemical_formula_weight 3313.85
_chemical_name_systematic
; 
 ? 
;
_space_group_IT_number 148
_symmetry_cell_setting trigonal
_symmetry_space_group_name_Hall '-R 3'
_symmetry_space_group_name_H-M 'R -3 :H'
_atom_sites_solution_hydrogens geom
_atom_sites_solution_primary direct
_atom_sites_solution_secondary difmap
_audit_creation_method SHELXL-97
_cell_angle_alpha 90.00
_cell_angle_beta 90.00
_cell_angle_gamma 120.00
_cell_formula_units_Z 3
_cell_length_a 16.4061(19)
_cell_length_b 16.4061(19)
_cell_length_c 35.098(8)
_cell_measurement_reflns_used 953
_cell_measurement_temperature 100(2)
_cell_measurement_theta_max 14.13
_cell_measurement_theta_min 2.48
_cell_volume 8181(2)
_computing_cell_refinement 'Bruker SMART'
_computing_data_collection 'Bruker SMART'
_computing_data_reduction 'Bruker SAINT'
_computing_molecular_graphics PLATON
_computing_publication_material 'MERCURY 2.2'
_computing_structure_refinement 'SHELXL-97 (Sheldrick, 1997)'
_computing_structure_solution 'SHELXS-97 (Sheldrick, 1990)'
_diffrn_ambient_temperature 100(2)
_diffrn_measured_fraction_theta_full 0.998
_diffrn_measured_fraction_theta_max 0.998
_diffrn_measurement_device_type 'CCD area detector'
_diffrn_measurement_method 'omega scan'
_diffrn_radiation_monochromator graphite
_diffrn_radiation_source 'fine-focus sealed tube'
_diffrn_radiation_type MoK\a
_diffrn_radiation_wavelength 0.71073
_diffrn_reflns_av_R_equivalents 0.1198
_diffrn_reflns_av_sigmaI/netI 0.0575
_diffrn_reflns_limit_h_max 15
_diffrn_reflns_limit_h_min -15
_diffrn_reflns_limit_k_max 15
_diffrn_reflns_limit_k_min -15
_diffrn_reflns_limit_l_max 34
_diffrn_reflns_limit_l_min -34
_diffrn_reflns_number 16534
_diffrn_reflns_theta_full 20.29
_diffrn_reflns_theta_max 20.29
_diffrn_reflns_theta_min 1.55
_exptl_absorpt_coefficient_mu 1.904
_exptl_absorpt_correction_T_max 0.9108
_exptl_absorpt_correction_T_min 0.8626
_exptl_absorpt_correction_type multi-scan
_exptl_absorpt_process_details SADABS
_exptl_crystal_colour colorless
_exptl_crystal_density_diffrn 1.978
_exptl_crystal_description block
_exptl_crystal_F_000 4827
_exptl_crystal_size_max 0.08
_exptl_crystal_size_mid 0.06
_exptl_crystal_size_min 0.05
_refine_diff_density_max 0.950
_refine_diff_density_min -0.696
_refine_diff_density_rms 0.116
_refine_ls_extinction_method none
_refine_ls_goodness_of_fit_ref 1.034
_refine_ls_hydrogen_treatment constr
_refine_ls_matrix_type full
_refine_ls_number_parameters 222
_refine_ls_number_reflns 1772
_refine_ls_number_restraints 1
_refine_ls_restrained_S_all 1.034
_refine_ls_R_factor_all 0.1099
_refine_ls_R_factor_gt 0.0644
_refine_ls_shift/su_max 0.002
_refine_ls_shift/su_mean 0.000
_refine_ls_structure_factor_coef Fsqd
_refine_ls_weighting_details 'calc w=1/[\s^2^(Fo^2^)+(0.0975P)^2^+177.1831P] where P=(Fo^2^+2Fc^2^)/3'
_refine_ls_weighting_scheme calc
_refine_ls_wR_factor_gt 0.1669
_refine_ls_wR_factor_ref 0.2000
_reflns_number_gt 1098
_reflns_number_total 1772
_reflns_threshold_expression >2sigma(I)
_cod_data_source_file ic102363y_si_002_2.cif
_cod_data_source_block metallocage1
_cod_original_sg_symbol_H-M 'R -3'
_cod_database_code 4325164

loop_
_symmetry_equiv_pos_as_xyz
'x, y, z'
'-y, x-y, z'
'-x+y, -x, z'
'x+2/3, y+1/3, z+1/3'
'-y+2/3, x-y+1/3, z+1/3'
'-x+y+2/3, -x+1/3, z+1/3'
'x+1/3, y+2/3, z+2/3'
'-y+1/3, x-y+2/3, z+2/3'
'-x+y+1/3, -x+2/3, z+2/3'
'-x, -y, -z'
'y, -x+y, -z'
'x-y, x, -z'
'-x+2/3, -y+1/3, -z+1/3'
'y+2/3, -x+y+1/3, -z+1/3'
'x-y+2/3, x+1/3, -z+1/3'
'-x+1/3, -y+2/3, -z+2/3'
'y+1/3, -x+y+2/3, -z+2/3'
'x-y+1/3, x+2/3, -z+2/3'

loop_
_atom_site_label
_atom_site_type_symbol
_atom_site_fract_x
_atom_site_fract_y
_atom_site_fract_z
_atom_site_U_iso_or_equiv
_atom_site_adp_type
_atom_site_occupancy
_atom_site_symmetry_multiplicity
_atom_site_calc_flag
_atom_site_refinement_flags
Ag1 Ag 0.94180(10) 0.59503(12) 0.12456(3) 0.0919(7) Uani 1 1 d .
N2 N 0.9698(9) 0.6497(10) 0.0684(4) 0.077(4) Uani 1 1 d .
C3 C 0.9177(13) 0.6967(14) 0.0556(4) 0.091(6) Uani 1 1 d .
H3A H 0.8568 0.6684 0.0682 0.110 Uiso 1 1 calc R
H3B H 0.9524 0.7628 0.0625 0.110 Uiso 1 1 calc R
C4 C 0.9044(14) 0.6874(17) 0.0139(5) 0.117(7) Uani 1 1 d .
H4A H 0.9045 0.7421 0.0033 0.141 Uiso 1 1 calc R
H4B H 0.8451 0.6318 0.0076 0.141 Uiso 1 1 calc R
S5 S 1.0031(3) 0.6776(4) -0.00504(11) 0.0849(15) Uani 1 1 d .
C6 C 1.0181(12) 0.6416(12) 0.0407(5) 0.076(5) Uani 1 1 d .
S7 S 1.0986(4) 0.6035(4) 0.04124(11) 0.0874(16) Uani 1 1 d .
C8 C 1.1359(12) 0.6142(12) 0.0917(4) 0.074(5) Uani 1 1 d .
H8A H 1.1264 0.6610 0.1047 0.088 Uiso 1 1 calc R
H8B H 1.0996 0.5544 0.1047 0.088 Uiso 1 1 calc R
C9 C 1.2398(12) 0.6437(17) 0.0917(3) 0.063(5) Uani 1 1 d .
C10 C 1.2620(13) 0.5718(13) 0.0903(4) 0.065(5) Uani 1 1 d .
C11 C 1.1872(12) 0.4698(12) 0.0887(4) 0.072(5) Uani 1 1 d .
H11A H 1.2082 0.4356 0.0727 0.087 Uiso 1 1 calc R
H11B H 1.1302 0.4638 0.0776 0.087 Uiso 1 1 calc R
N12 N 0.9114(10) 0.5403(9) 0.1809(3) 0.070(4) Uani 1 1 d .
C13 C 0.8126(13) 0.4954(14) 0.1950(5) 0.098(6) Uani 1 1 d .
H13A H 0.7925 0.5418 0.1966 0.117 Uiso 1 1 calc R
H13B H 0.7708 0.4461 0.1777 0.117 Uiso 1 1 calc R
C14 C 0.8093(15) 0.4570(17) 0.2316(6) 0.137(9) Uani 1 1 d .
H14A H 0.7753 0.3888 0.2298 0.165 Uiso 1 1 calc R
H14B H 0.7748 0.4750 0.2488 0.165 Uiso 1 1 calc R
S15 S 0.9189(4) 0.4934(4) 0.25024(11) 0.0875(15) Uani 1 1 d .
C16 C 0.9668(12) 0.5422(11) 0.2058(4) 0.070(5) Uani 1 1 d .
S17 S 1.0871(3) 0.5908(4) 0.19637(10) 0.0792(14) Uani 1 1 d .
Cl18 Cl -0.0001(5) 0.7876(5) 0.20367(19) 0.126(2) Uani 1 1 d .
O19 O 0.0591(13) 0.7736(14) 0.2299(6) 0.180(8) Uani 1 1 d .
O20 O -0.0955(11) 0.7311(11) 0.2118(4) 0.130(5) Uani 1 1 d .
O21 O 0.0268(12) 0.8940(13) 0.2102(5) 0.154(6) Uani 1 1 d .
O22 O 0.0157(11) 0.7726(11) 0.1642(4) 0.133(5) Uani 1 1 d .
Cl23 Cl 0.6667 0.3333 0.3333 0.095(4) Uani 1 6 d S
O24 O 0.595(2) 0.328(4) 0.3564(7) 0.320(19) Uani 1 1 d .
Cl25 Cl 0.0962(11) 0.9975(14) 0.2951(4) 0.353(9) Uani 1 1 d D
C26 C 0.0000 1.0000 0.2766(10) 0.39(7) Uani 1 3 d S
H26 H 0.0000 1.0000 0.2487 0.471 Uiso 1 3 calc SRD

loop_
_atom_site_aniso_label
_atom_site_aniso_U_11
_atom_site_aniso_U_22
_atom_site_aniso_U_33
_atom_site_aniso_U_23
_atom_site_aniso_U_13
_atom_site_aniso_U_12
Ag1 0.0832(11) 0.1435(15) 0.0420(9) 0.0151(8) 0.0083(7) 0.0514(10)
N2 0.063(9) 0.110(12) 0.054(9) 0.000(8) -0.003(8) 0.039(9)
C3 0.078(13) 0.138(17) 0.063(12) 0.015(11) 0.015(10) 0.058(13)
C4 0.109(16) 0.19(2) 0.069(13) 0.031(14) 0.014(12) 0.085(16)
S5 0.082(3) 0.125(4) 0.039(2) 0.010(2) -0.004(2) 0.045(3)
C6 0.070(12) 0.083(13) 0.053(10) -0.005(9) -0.018(10) 0.021(10)
S7 0.101(4) 0.133(4) 0.040(2) -0.008(3) -0.007(2) 0.067(3)
C8 0.087(14) 0.095(13) 0.036(9) 0.004(8) 0.001(8) 0.043(11)
C9 0.082(17) 0.102(18) 0.023(8) 0.005(9) 0.001(8) 0.060(17)
C10 0.057(15) 0.088(17) 0.032(8) -0.004(8) -0.009(8) 0.024(14)
C11 0.083(13) 0.096(14) 0.037(9) 0.002(8) -0.018(8) 0.044(12)
N12 0.061(10) 0.085(10) 0.050(8) 0.005(7) -0.002(7) 0.027(8)
C13 0.080(15) 0.125(17) 0.067(13) -0.007(12) -0.003(10) 0.035(12)
C14 0.117(19) 0.18(2) 0.098(17) 0.078(16) 0.039(14) 0.060(17)
S15 0.094(4) 0.114(4) 0.039(2) 0.005(2) 0.010(2) 0.040(3)
C16 0.084(13) 0.073(12) 0.047(10) 0.001(9) 0.012(10) 0.034(10)
S17 0.078(3) 0.124(4) 0.031(2) 0.000(2) 0.003(2) 0.048(3)
Cl18 0.124(6) 0.140(6) 0.122(5) 0.005(4) 0.015(4) 0.073(5)
O19 0.186(17) 0.194(18) 0.190(18) 0.034(14) -0.056(15) 0.118(15)
O20 0.104(12) 0.142(13) 0.126(12) 0.029(10) 0.038(9) 0.048(10)
O21 0.158(15) 0.168(17) 0.145(15) 0.035(12) 0.029(11) 0.088(13)
O22 0.169(14) 0.146(13) 0.079(10) -0.016(9) 0.024(9) 0.075(11)
Cl23 0.128(6) 0.128(6) 0.029(5) 0.000 0.000 0.064(3)
O24 0.34(5) 0.32(3) 0.25(3) -0.07(4) 0.10(3) 0.13(5)
Cl25 0.355(19) 0.48(2) 0.279(16) 0.074(16) -0.044(13) 0.253(19)
C26 0.10(2) 0.10(2) 1.0(2) 0.000 0.000 0.048(12)

loop_
_atom_type_symbol
_atom_type_description
_atom_type_scat_dispersion_real
_atom_type_scat_dispersion_imag
_atom_type_scat_source
C C 0.0033 0.0016 'International Tables Vol C Tables 4.2.6.8 and 6.1.1.4'
H H 0.0000 0.0000 'International Tables Vol C Tables 4.2.6.8 and 6.1.1.4'
N N 0.0061 0.0033 'International Tables Vol C Tables 4.2.6.8 and 6.1.1.4'
O O 0.0106 0.0060 'International Tables Vol C Tables 4.2.6.8 and 6.1.1.4'
S S 0.1246 0.1234 'International Tables Vol C Tables 4.2.6.8 and 6.1.1.4'
Cl Cl 0.1484 0.1585 'International Tables Vol C Tables 4.2.6.8 and 6.1.1.4'
Ag Ag -0.8971 1.1015 'International Tables Vol C Tables 4.2.6.8 and 6.1.1.4'

loop_
_geom_angle_atom_site_label_1
_geom_angle_atom_site_label_2
_geom_angle_atom_site_label_3
_geom_angle
_geom_angle_site_symmetry_1
_geom_angle_site_symmetry_3
N2 Ag1 N12 179.0(6) . .
C6 N2 C3 111.5(14) . .
C6 N2 Ag1 131.7(12) . .
C3 N2 Ag1 116.4(10) . .
C4 C3 N2 109.9(15) . .
C4 C3 H3A 109.7 . .
N2 C3 H3A 109.7 . .
C4 C3 H3B 109.7 . .
N2 C3 H3B 109.7 . .
H3A C3 H3B 108.2 . .
C3 C4 S5 106.1(13) . .
C3 C4 H4A 110.5 . .
S5 C4 H4A 110.5 . .
C3 C4 H4B 110.5 . .
S5 C4 H4B 110.5 . .
H4A C4 H4B 108.7 . .
C6 S5 C4 88.7(8) . .
N2 C6 S7 130.1(13) . .
N2 C6 S5 116.7(13) . .
S7 C6 S5 113.1(11) . .
C6 S7 C8 104.7(8) . .
C9 C8 S7 107.1(10) . .
C9 C8 H8A 110.3 . .
S7 C8 H8A 110.3 . .
C9 C8 H8B 110.3 . .
S7 C8 H8B 110.3 . .
H8A C8 H8B 108.6 . .
C10 C9 C10 121.3(18) 3_775 .
C10 C9 C8 122(2) 3_775 .
C10 C9 C8 117(2) . .
C9 C10 C9 118.5(18) 2_755 .
C9 C10 C11 120(2) 2_755 .
C9 C10 C11 122(2) . .
C10 C11 S17 109.4(10) . 15_545
C10 C11 H11A 109.8 . .
S17 C11 H11A 109.8 15_545 .
C10 C11 H11B 109.8 . .
S17 C11 H11B 109.8 15_545 .
H11A C11 H11B 108.2 . .
C16 N12 C13 112.2(13) . .
C16 N12 Ag1 128.8(11) . .
C13 N12 Ag1 119.0(10) . .
C14 C13 N12 108.0(15) . .
C14 C13 H13A 110.1 . .
N12 C13 H13A 110.1 . .
C14 C13 H13B 110.1 . .
N12 C13 H13B 110.1 . .
H13A C13 H13B 108.4 . .
C13 C14 S15 113.0(14) . .
C13 C14 H14A 109.0 . .
S15 C14 H14A 109.0 . .
C13 C14 H14B 109.0 . .
S15 C14 H14B 109.0 . .
H14A C14 H14B 107.8 . .
C14 S15 C16 88.4(9) . .
N12 C16 S15 117.2(13) . .
N12 C16 S17 121.2(12) . .
S15 C16 S17 121.6(11) . .
C16 S17 C11 101.4(8) . 14_565
O20 Cl18 O19 112.7(12) . .
O20 Cl18 O22 108.6(10) . .
O19 Cl18 O22 113.0(12) . .
O20 Cl18 O21 107.7(10) . .
O19 Cl18 O21 104.2(11) . .
O22 Cl18 O21 110.4(10) . .
O24 Cl23 O24 179.995(18) 2_655 17
O24 Cl23 O24 89.5(19) 2_655 3_665
O24 Cl23 O24 90.5(19) 17 3_665
O24 Cl23 O24 89.5(19) 2_655 .
O24 Cl23 O24 90.5(19) 17 .
O24 Cl23 O24 89.5(19) 3_665 .
O24 Cl23 O24 90.5(19) 2_655 18_545
O24 Cl23 O24 89.5(19) 17 18_545
O24 Cl23 O24 179.996(7) 3_665 18_545
O24 Cl23 O24 90.5(19) . 18_545
O24 Cl23 O24 90.5(19) 2_655 16_655
O24 Cl23 O24 89.5(19) 17 16_655
O24 Cl23 O24 90.5(19) 3_665 16_655
O24 Cl23 O24 180(5) . 16_655
O24 Cl23 O24 89.5(19) 18_545 16_655
Cl25 C26 Cl25 106.8(12) 3_465 .
Cl25 C26 Cl25 106.8(12) 3_465 2_675
Cl25 C26 Cl25 106.8(12) . 2_675
Cl25 C26 H26 112.0 3_465 .
Cl25 C26 H26 112.0 . .
Cl25 C26 H26 112.0 2_675 .

loop_
_geom_bond_atom_site_label_1
_geom_bond_atom_site_label_2
_geom_bond_distance
_geom_bond_site_symmetry_2
Ag1 N2 2.117(13) .
Ag1 N12 2.126(12) .
N2 C6 1.305(19) .
N2 C3 1.48(2) .
C3 C4 1.48(2) .
C3 H3A 0.9700 .
C3 H3B 0.9700 .
C4 S5 1.830(19) .
C4 H4A 0.9700 .
C4 H4B 0.9700 .
S5 C6 1.769(16) .
C6 S7 1.72(2) .
S7 C8 1.854(14) .
C8 C9 1.52(2) .
C8 H8A 0.9700 .
C8 H8B 0.9700 .
C9 C10 1.39(2) 3_775
C9 C10 1.40(2) .
C10 C9 1.392(19) 2_755
C10 C11 1.50(2) .
C11 S17 1.834(14) 15_545
C11 H11A 0.9700 .
C11 H11B 0.9700 .
N12 C16 1.249(19) .
N12 C13 1.49(2) .
C13 C14 1.42(2) .
C13 H13A 0.9700 .
C13 H13B 0.9700 .
C14 S15 1.72(2) .
C14 H14A 0.9700 .
C14 H14B 0.9700 .
S15 C16 1.749(15) .
C16 S17 1.752(18) .
S17 C11 1.834(14) 14_565
Cl18 O20 1.392(14) .
Cl18 O19 1.437(16) .
Cl18 O22 1.455(13) .
Cl18 O21 1.588(18) .
Cl23 O24 1.39(2) 2_655
Cl23 O24 1.39(2) 17
Cl23 O24 1.39(2) 3_665
Cl23 O24 1.39(2) .
Cl23 O24 1.39(2) 18_545
Cl23 O24 1.39(2) 16_655
Cl25 C26 1.725(14) .
C26 Cl25 1.725(14) 3_465
C26 Cl25 1.725(14) 2_675
C26 H26 0.9800 .
